data_4330390
loop_
_publ_author_name
'Oleg Bondarev'
'Yulia V. Sevryugina'
'Satish S. Jalisatgi'
'M. Frederick Hawthorne'

_publ_section_title
;
 Acid-Induced Opening of [closo-B10H10]2- as a New Route to 6-Substituted
 nido-B10H13 Decaboranes and Related Carboranes
;
_journal_name_full 'Inorganic Chemistry'
_journal_page_first 9935
_journal_page_last 9942
_journal_paper_doi 10.1021/ic3014267
_journal_volume 51
_journal_year 2012
_chemical_formula_moiety
;
 B10 C2 H10 C6 H5 C6 H2 (C H3)3        
;
_chemical_formula_sum 'C17 H26 B10'
_chemical_formula_weight 338.48
_chemical_name_systematic
;
 1-phenyl-4-(2',4',6'-trimethylbenzyl)-1,2-dicarba-closo-
 dodecaborane(10) 
;
_space_group_IT_number 14
_symmetry_cell_setting monoclinic
_symmetry_space_group_name_Hall '-P 2ybc'
_symmetry_space_group_name_H-M 'P 1 21/c 1'
_atom_sites_solution_hydrogens geom
_atom_sites_solution_primary direct
_atom_sites_solution_secondary difmap
_audit_creation_method SHELXL-97
_cell_angle_alpha 90.00
_cell_angle_beta 105.262(1)
_cell_angle_gamma 90.00
_cell_formula_units_Z 4
_cell_length_a 8.7657(2)
_cell_length_b 16.2504(4)
_cell_length_c 14.3061(3)
_cell_measurement_reflns_used 9982
_cell_measurement_temperature 100(2)
_cell_measurement_theta_max 66.32
_cell_measurement_theta_min 4.20
_cell_volume 1965.98(8)
_computing_cell_refinement 'Bruker SAINT 7.68A'
_computing_data_collection 'Bruker APEX 2010.7'
_computing_data_reduction 'Bruker SADABS 2008/1'
_computing_molecular_graphics 'Bruker XP 5.1'
_computing_publication_material 'Bruker XCIF 2008/2'
_computing_structure_refinement 'Bruker SHELXTL 2008/4'
_computing_structure_solution 'Bruker SHELXTL 2008/4'
_diffrn_ambient_temperature 100(2)
_diffrn_measured_fraction_theta_full 0.976
_diffrn_measured_fraction_theta_max 0.976
_diffrn_measurement_device_type 'Bruker SMART APEX2 area detector'
_diffrn_measurement_method '0.5 deg wide \w exposures'
_diffrn_radiation_monochromator 'Quazar optics'
_diffrn_radiation_source 'ImuS micro-focus source with Quazar optics'
_diffrn_radiation_type Cu-K\a
_diffrn_radiation_wavelength 1.54178
_diffrn_reflns_av_R_equivalents 0.0339
_diffrn_reflns_av_sigmaI/netI 0.0170
_diffrn_reflns_limit_h_max 10
_diffrn_reflns_limit_h_min -9
_diffrn_reflns_limit_k_max 19
_diffrn_reflns_limit_k_min -19
_diffrn_reflns_limit_l_max 16
_diffrn_reflns_limit_l_min -16
_diffrn_reflns_number 26609
_diffrn_reflns_theta_full 66.32
_diffrn_reflns_theta_max 66.32
_diffrn_reflns_theta_min 4.20
_exptl_absorpt_coefficient_mu 0.399
_exptl_absorpt_correction_T_max 0.9842
_exptl_absorpt_correction_T_min 0.9612
_exptl_absorpt_correction_type multi-scan
_exptl_absorpt_process_details
;
 Bruker SADABS 2008/1
;
_exptl_crystal_colour colourless
_exptl_crystal_density_diffrn 1.144
_exptl_crystal_density_method none
_exptl_crystal_description block
_exptl_crystal_F_000 712
_exptl_crystal_size_max 0.10
_exptl_crystal_size_mid 0.04
_exptl_crystal_size_min 0.04
_refine_diff_density_max 0.305
_refine_diff_density_min -0.324
_refine_diff_density_rms 0.042
_refine_ls_extinction_coef noref
_refine_ls_extinction_method none
_refine_ls_goodness_of_fit_ref 1.044
_refine_ls_hydrogen_treatment constr
_refine_ls_matrix_type full
_refine_ls_number_parameters 247
_refine_ls_number_reflns 3368
_refine_ls_number_restraints 0
_refine_ls_restrained_S_all 1.044
_refine_ls_R_factor_all 0.0487
_refine_ls_R_factor_gt 0.0431
_refine_ls_shift/su_max 0.000
_refine_ls_shift/su_mean 0.000
_refine_ls_structure_factor_coef Fsqd
_refine_ls_weighting_details 'calc w=1/[\s^2^(Fo^2^)+(0.0678P)^2^+0.8540P] where P=(Fo^2^+2Fc^2^)/3'
_refine_ls_weighting_scheme calc
_refine_ls_wR_factor_gt 0.1140
_refine_ls_wR_factor_ref 0.1188
_reflns_number_gt 2996
_reflns_number_total 3368
_reflns_threshold_expression >2sigma(I)
_cod_data_source_file ic3014267_si_002_4.cif
_cod_data_source_block '[B10C2H11](C6H5)(C6H2(CH3)3)_(4)'
_cod_database_code 4330390

loop_
_symmetry_equiv_pos_as_xyz
'x, y, z'
'-x, y+1/2, -z+1/2'
'-x, -y, -z'
'x, -y-1/2, z-1/2'

loop_
_atom_site_label
_atom_site_type_symbol
_atom_site_fract_x
_atom_site_fract_y
_atom_site_fract_z
_atom_site_U_iso_or_equiv
_atom_site_adp_type
_atom_site_occupancy
_atom_site_symmetry_multiplicity
_atom_site_calc_flag
_atom_site_refinement_flags
C1 C 0.11561(16) 0.80063(8) 0.47113(9) 0.0158(3) Uani 1 1 d .
C2 C 0.06537(17) 0.71849(8) 0.52766(10) 0.0176(3) Uani 1 1 d .
H2 H 0.1366 0.7016 0.6023 0.021 Uiso 1 1 calc R
B3 B 0.14891(19) 0.70336(9) 0.43382(11) 0.0163(3) Uani 1 1 d .
H3B H 0.2704 0.6776 0.4426 0.020 Uiso 1 1 calc R
B4 B 0.07197(19) 0.78296(9) 0.34409(11) 0.0156(3) Uani 1 1 d .
B5 B -0.05166(19) 0.84384(9) 0.40156(11) 0.0166(3) Uani 1 1 d .
H5B H -0.0638 0.9116 0.3874 0.020 Uiso 1 1 calc R
B6 B -0.05061(19) 0.80361(10) 0.51673(11) 0.0183(3) Uani 1 1 d .
H6B H -0.0605 0.8435 0.5787 0.022 Uiso 1 1 calc R
B7 B -0.0092(2) 0.64127(10) 0.44922(11) 0.0185(3) Uani 1 1 d .
H7B H 0.0071 0.5741 0.4666 0.022 Uiso 1 1 calc R
B8 B -0.01222(19) 0.68119(9) 0.33250(11) 0.0167(3) Uani 1 1 d .
H8B H 0.0006 0.6400 0.2722 0.020 Uiso 1 1 calc R
B9 B -0.13879(19) 0.76886(9) 0.31229(11) 0.0167(3) Uani 1 1 d .
H9B H -0.2114 0.7863 0.2382 0.020 Uiso 1 1 calc R
B10 B -0.2126(2) 0.78311(10) 0.41653(11) 0.0184(3) Uani 1 1 d .
H10B H -0.3322 0.8102 0.4108 0.022 Uiso 1 1 calc R
B11 B -0.1337(2) 0.70327(10) 0.50033(12) 0.0199(4) Uani 1 1 d .
H11B H -0.1996 0.6770 0.5507 0.024 Uiso 1 1 calc R
B12 B -0.1878(2) 0.68169(10) 0.37386(12) 0.0189(3) Uani 1 1 d .
H12B H -0.2912 0.6414 0.3400 0.023 Uiso 1 1 calc R
C3 C 0.25448(17) 0.85282(8) 0.52304(9) 0.0175(3) Uani 1 1 d .
C4 C 0.40938(18) 0.82760(9) 0.53252(10) 0.0219(3) Uani 1 1 d .
H4 H 0.4294 0.7758 0.5073 0.026 Uiso 1 1 calc R
C5 C 0.53502(19) 0.87766(10) 0.57869(11) 0.0266(3) Uani 1 1 d .
H5 H 0.6405 0.8595 0.5858 0.032 Uiso 1 1 calc R
C6 C 0.50783(19) 0.95379(10) 0.61438(11) 0.0263(4) Uani 1 1 d .
H6 H 0.5941 0.9882 0.6452 0.032 Uiso 1 1 calc R
C7 C 0.35439(19) 0.97948(9) 0.60489(11) 0.0270(4) Uani 1 1 d .
H7 H 0.3351 1.0316 0.6296 0.032 Uiso 1 1 calc R
C8 C 0.22830(19) 0.92967(9) 0.55959(10) 0.0228(3) Uani 1 1 d .
H8 H 0.1232 0.9480 0.5533 0.027 Uiso 1 1 calc R
C9 C 0.17692(16) 0.82384(8) 0.28017(9) 0.0162(3) Uani 1 1 d .
C10 C 0.31366(17) 0.78435(9) 0.26555(10) 0.0188(3) Uani 1 1 d .
C11 C 0.41044(17) 0.82492(10) 0.21666(10) 0.0227(3) Uani 1 1 d .
H11 H 0.5033 0.7980 0.2102 0.027 Uiso 1 1 calc R
C12 C 0.37638(18) 0.90265(10) 0.17734(10) 0.0243(3) Uani 1 1 d .
C13 C 0.23647(18) 0.93840(9) 0.18440(10) 0.0219(3) Uani 1 1 d .
H13 H 0.2074 0.9904 0.1547 0.026 Uiso 1 1 calc R
C14 C 0.13641(17) 0.90129(9) 0.23334(9) 0.0184(3) Uani 1 1 d .
C15 C 0.36252(17) 0.69660(9) 0.29442(10) 0.0224(3) Uani 1 1 d .
H10 H 0.4213 0.6742 0.2506 0.034 Uiso 1 1 calc R
H10A H 0.2681 0.6631 0.2903 0.034 Uiso 1 1 calc R
H10C H 0.4298 0.6957 0.3610 0.034 Uiso 1 1 calc R
C16 C 0.4834(2) 0.94572(11) 0.12559(13) 0.0362(4) Uani 1 1 d .
H16B H 0.4197 0.9691 0.0647 0.054 Uiso 1 1 calc R
H16A H 0.5589 0.9061 0.1118 0.054 Uiso 1 1 calc R
H16C H 0.5411 0.9899 0.1668 0.054 Uiso 1 1 calc R
C17 C -0.01559(19) 0.94820(9) 0.22683(11) 0.0236(3) Uani 1 1 d .
H17B H -0.0006 0.9856 0.2822 0.035 Uiso 1 1 calc R
H17C H -0.1007 0.9093 0.2275 0.035 Uiso 1 1 calc R
H17A H -0.0438 0.9800 0.1665 0.035 Uiso 1 1 calc R

loop_
_atom_site_aniso_label
_atom_site_aniso_U_11
_atom_site_aniso_U_22
_atom_site_aniso_U_33
_atom_site_aniso_U_23
_atom_site_aniso_U_13
_atom_site_aniso_U_12
C1 0.0197(8) 0.0149(7) 0.0133(6) 0.0009(5) 0.0051(5) 0.0006(5)
C2 0.0209(8) 0.0169(7) 0.0154(7) 0.0011(5) 0.0055(5) -0.0015(5)
B3 0.0192(8) 0.0150(7) 0.0146(7) -0.0003(6) 0.0040(6) 0.0002(6)
B4 0.0174(8) 0.0147(7) 0.0136(7) -0.0009(6) 0.0022(6) 0.0025(6)
B5 0.0171(8) 0.0175(7) 0.0152(7) -0.0010(6) 0.0044(6) 0.0018(6)
B6 0.0190(9) 0.0186(8) 0.0185(8) -0.0003(6) 0.0071(6) -0.0002(6)
B7 0.0212(9) 0.0158(7) 0.0173(8) 0.0002(6) 0.0028(6) -0.0026(6)
B8 0.0190(8) 0.0148(7) 0.0155(7) -0.0001(6) 0.0030(6) -0.0005(6)
B9 0.0173(8) 0.0168(7) 0.0154(7) -0.0006(6) 0.0030(6) 0.0007(6)
B10 0.0186(9) 0.0197(8) 0.0175(8) -0.0015(6) 0.0057(6) 0.0001(6)
B11 0.0211(9) 0.0201(8) 0.0190(8) -0.0007(6) 0.0062(6) -0.0028(6)
B12 0.0200(9) 0.0180(8) 0.0183(8) -0.0009(6) 0.0041(6) -0.0018(6)
C3 0.0215(8) 0.0187(7) 0.0119(6) 0.0004(5) 0.0038(5) -0.0021(5)
C4 0.0230(8) 0.0250(8) 0.0190(7) -0.0054(6) 0.0080(6) -0.0025(6)
C5 0.0217(8) 0.0363(9) 0.0228(8) -0.0070(6) 0.0078(6) -0.0060(6)
C6 0.0281(9) 0.0294(8) 0.0201(7) -0.0041(6) 0.0039(6) -0.0114(6)
C7 0.0339(9) 0.0187(7) 0.0257(8) -0.0043(6) 0.0032(6) -0.0031(6)
C8 0.0246(8) 0.0197(7) 0.0219(7) -0.0020(6) 0.0021(6) 0.0008(6)
C9 0.0179(7) 0.0175(7) 0.0119(6) -0.0021(5) 0.0015(5) -0.0012(5)
C10 0.0180(7) 0.0252(7) 0.0114(6) -0.0029(5) 0.0009(5) -0.0008(6)
C11 0.0154(8) 0.0354(9) 0.0165(7) -0.0037(6) 0.0025(6) -0.0024(6)
C12 0.0237(8) 0.0321(8) 0.0164(7) -0.0034(6) 0.0041(6) -0.0112(6)
C13 0.0291(9) 0.0193(7) 0.0156(7) -0.0009(5) 0.0029(6) -0.0061(6)
C14 0.0233(8) 0.0173(7) 0.0130(6) -0.0029(5) 0.0023(5) -0.0025(5)
C15 0.0205(8) 0.0283(8) 0.0188(7) -0.0001(6) 0.0059(6) 0.0071(6)
C16 0.0332(10) 0.0454(10) 0.0327(9) 0.0013(8) 0.0135(7) -0.0149(8)
C17 0.0323(9) 0.0176(7) 0.0219(7) 0.0051(6) 0.0089(6) 0.0035(6)

loop_
_atom_type_symbol
_atom_type_description
_atom_type_scat_dispersion_real
_atom_type_scat_dispersion_imag
_atom_type_scat_source
C C 0.0181 0.0091 'International Tables Vol C Tables 4.2.6.8 and 6.1.1.4'
H H 0.0000 0.0000 'International Tables Vol C Tables 4.2.6.8 and 6.1.1.4'
B B 0.0090 0.0039 'International Tables Vol C Tables 4.2.6.8 and 6.1.1.4'

loop_
_geom_angle_atom_site_label_1
_geom_angle_atom_site_label_2
_geom_angle_atom_site_label_3
_geom_angle
_geom_angle_publ_flag
C3 C1 C2 119.33(11) y
C3 C1 B5 121.20(11) y
C2 C1 B5 108.46(11) y
C3 C1 B3 119.28(11) y
C2 C1 B3 60.37(8) y
B5 C1 B3 113.00(10) y
C3 C1 B6 116.41(11) y
C2 C1 B6 59.45(8) y
B5 C1 B6 61.94(9) y
B3 C1 B6 111.61(10) y
C3 C1 B4 121.47(11) y
C2 C1 B4 110.53(10) y
B5 C1 B4 63.02(8) y
B3 C1 B4 62.78(8) y
B6 C1 B4 114.19(11) y
C1 C2 B7 111.96(10) y
C1 C2 B6 62.28(9) y
B7 C2 B6 115.11(11) y
C1 C2 B11 112.82(11) y
B7 C2 B11 63.08(9) y
B6 C2 B11 62.94(9) y
C1 C2 B3 60.96(8) y
B7 C2 B3 62.85(9) y
B6 C2 B3 114.51(11) y
B11 C2 B3 115.10(11) y
C2 B3 C1 58.67(8) y
C2 B3 B8 104.92(11) y
C1 B3 B8 106.07(11) y
C2 B3 B7 58.24(8) y
C1 B3 B7 106.40(11) y
B8 B3 B7 60.40(9) y
C2 B3 B4 107.20(11) y
C1 B3 B4 60.26(8) y
B8 B3 B4 60.08(8) y
B7 B3 B4 109.55(11) y
C9 B4 C1 120.98(11) y
C9 B4 B9 127.94(11) y
C1 B4 B9 102.09(10) y
C9 B4 B8 127.68(11) y
C1 B4 B8 102.41(10) y
B9 B4 B8 59.37(9) y
C9 B4 B5 122.22(11) y
C1 B4 B5 56.16(8) y
B9 B4 B5 59.20(8) y
B8 B4 B5 105.25(11) y
C9 B4 B3 122.33(12) y
C1 B4 B3 56.96(8) y
B9 B4 B3 104.66(11) y
B8 B4 B3 58.64(8) y
B5 B4 B3 102.84(10) y
C1 B5 B6 60.53(8) y
C1 B5 B10 106.89(11) y
B6 B5 B10 59.57(9) y
C1 B5 B9 106.19(10) y
B6 B5 B9 108.08(11) y
B10 B5 B9 60.28(9) y
C1 B5 B4 60.82(8) y
B6 B5 B4 111.26(11) y
B10 B5 B4 109.80(11) y
B9 B5 B4 59.88(8) y
C2 B6 C1 58.28(8) y
C2 B6 B10 104.79(11) y
C1 B6 B10 105.28(10) y
C2 B6 B5 104.04(11) y
C1 B6 B5 57.53(8) y
B10 B6 B5 60.49(9) y
C2 B6 B11 58.64(9) y
C1 B6 B11 106.19(11) y
B10 B6 B11 60.31(9) y
B5 B6 B11 108.34(11) y
C2 B7 B3 58.91(8) y
C2 B7 B12 104.64(11) y
B3 B7 B12 107.86(11) y
C2 B7 B11 58.67(9) y
B3 B7 B11 108.25(11) y
B12 B7 B11 60.12(9) y
C2 B7 B8 104.97(10) y
B3 B7 B8 59.79(9) y
B12 B7 B8 60.28(9) y
B11 B7 B8 108.63(11) y
B3 B8 B9 107.34(10) y
B3 B8 B7 59.81(9) y
B9 B8 B7 107.31(11) y
B3 B8 B12 107.35(11) y
B9 B8 B12 59.79(9) y
B7 B8 B12 59.61(9) y
B3 B8 B4 61.28(8) y
B9 B8 B4 60.21(8) y
B7 B8 B4 110.05(10) y
B12 B8 B4 109.44(11) y
B12 B9 B8 60.28(9) y
B12 B9 B5 107.63(11) y
B8 B9 B5 107.39(11) y
B12 B9 B10 60.22(9) y
B8 B9 B10 108.33(11) y
B5 B9 B10 59.74(9) y
B12 B9 B4 110.01(11) y
B8 B9 B4 60.41(9) y
B5 B9 B4 60.93(8) y
B10 B9 B4 110.21(11) y
B6 B10 B11 60.20(9) y
B6 B10 B5 59.94(9) y
B11 B10 B5 107.81(11) y
B6 B10 B9 108.13(11) y
B11 B10 B9 107.79(11) y
B5 B10 B9 59.98(9) y
B6 B10 B12 107.87(11) y
B11 B10 B12 59.85(9) y
B5 B10 B12 107.33(11) y
B9 B10 B12 59.59(9) y
C2 B11 B6 58.42(8) y
C2 B11 B7 58.25(9) y
B6 B11 B7 107.43(11) y
C2 B11 B10 103.99(11) y
B6 B11 B10 59.50(9) y
B7 B11 B10 107.94(11) y
C2 B11 B12 104.14(11) y
B6 B11 B12 107.77(11) y
B7 B11 B12 59.89(9) y
B10 B11 B12 60.42(9) y
B7 B12 B9 107.81(11) y
B7 B12 B11 59.99(9) y
B9 B12 B11 108.18(11) y
B7 B12 B8 60.10(9) y
B9 B12 B8 59.93(9) y
B11 B12 B8 108.37(11) y
B7 B12 B10 107.47(11) y
B9 B12 B10 60.19(9) y
B11 B12 B10 59.73(9) y
B8 B12 B10 108.03(11) y
C4 C3 C8 118.67(13) y
C4 C3 C1 121.52(12) y
C8 C3 C1 119.76(13) y
C5 C4 C3 120.37(14) y
C6 C5 C4 120.51(15) y
C7 C6 C5 119.50(14) y
C6 C7 C8 120.39(14) y
C7 C8 C3 120.55(14) y
C10 C9 C14 116.37(12) y
C10 C9 B4 121.97(12) y
C14 C9 B4 121.65(12) y
C11 C10 C9 120.42(13) y
C11 C10 C15 114.51(13) y
C9 C10 C15 124.97(13) y
C12 C11 C10 122.65(14) y
C11 C12 C13 117.00(13) y
C11 C12 C16 121.80(15) y
C13 C12 C16 121.16(15) y
C12 C13 C14 122.77(14) y
C13 C14 C9 120.37(13) y
C13 C14 C17 114.22(13) y
C9 C14 C17 125.35(13) y

loop_
_geom_bond_atom_site_label_1
_geom_bond_atom_site_label_2
_geom_bond_distance
_geom_bond_publ_flag
C1 C3 1.5089(19) y
C1 C2 1.6785(18) y
C1 B5 1.693(2) y
C1 B3 1.7179(19) y
C1 B6 1.747(2) y
C1 B4 1.7793(19) y
C2 B7 1.696(2) y
C2 B6 1.699(2) y
C2 B11 1.703(2) y
C2 B3 1.708(2) y
B3 B8 1.774(2) y
B3 B7 1.775(2) y
B3 B4 1.822(2) y
B4 C9 1.602(2) y
B4 B9 1.797(2) y
B4 B8 1.801(2) y
B4 B5 1.816(2) y
B5 B6 1.770(2) y
B5 B10 1.780(2) y
B5 B9 1.785(2) y
B6 B10 1.764(2) y
B6 B11 1.776(2) y
B7 B12 1.776(2) y
B7 B11 1.778(2) y
B7 B8 1.785(2) y
B8 B9 1.782(2) y
B8 B12 1.788(2) y
B9 B12 1.779(2) y
B9 B10 1.790(2) y
B10 B11 1.778(2) y
B10 B12 1.791(2) y
B11 B12 1.780(2) y
C3 C4 1.390(2) y
C3 C8 1.396(2) y
C4 C5 1.389(2) y
C5 C6 1.383(2) y
C6 C7 1.380(2) y
C7 C8 1.386(2) y
C9 C10 1.423(2) y
C9 C14 1.4261(19) y
C10 C11 1.398(2) y
C10 C15 1.515(2) y
C11 C12 1.383(2) y
C12 C13 1.385(2) y
C12 C16 1.511(2) y
C13 C14 1.395(2) y
C14 C17 1.516(2) y
